data_2237377
loop_
_publ_author_name
'Rivadulla, Marcos L.'
'Sene, Massene'
'Gonz\'alez, Mar\'ia'
'Covelo, Berta'

_publ_section_title
;
 (7a<i>R</i>)-1-[(2<i>R</i>,5<i>S</i>,<i>E</i>)-6-Hydroxy-5,6-dimethylhept-3-en-2-yl]-7a-methylhexahydro-1<i>H</i>-inden-4(2<i>H</i>)-one
;
_journal_coeditor_code PV2614
_journal_issue 2
_journal_name_full 'Acta Crystallographica Section E'
_journal_page_first o218
_journal_paper_doi 10.1107/S1600536812051343
_journal_volume 69
_journal_year 2013
_chemical_formula_iupac 'C19 H32 O2'
_chemical_formula_moiety 'C19 H32 O2'
_chemical_formula_sum 'C19 H32 O2'
_chemical_formula_weight 292.45
_chemical_name_systematic
;
(7a<i>R</i>)-1-[(2<i>R</i>,5<i>S</i>,<i>E</i>)-6-Hydroxy-5,6-dimethylhept-
3-en-2-yl]-7a-methylhexahydro-1<i>H</i>-inden-4(2<i>H</i>)-one
;
_space_group_IT_number 5
_symmetry_cell_setting monoclinic
_symmetry_space_group_name_Hall 'C 2y'
_symmetry_space_group_name_H-M 'C 1 2 1'
_atom_sites_solution_hydrogens geom
_atom_sites_solution_primary direct
_atom_sites_solution_secondary difmap
_audit_creation_method SHELXL-97
_cell_angle_alpha 90.00
_cell_angle_beta 112.324(4)
_cell_angle_gamma 90.00
_cell_formula_units_Z 4
_cell_length_a 20.057(4)
_cell_length_b 7.3816(15)
_cell_length_c 13.700(3)
_cell_measurement_reflns_used 1729
_cell_measurement_temperature 293(2)
_cell_measurement_theta_max 22.98
_cell_measurement_theta_min 2.20
_cell_volume 1876.3(7)
_computing_cell_refinement 'SAINT (Bruker, 1998)'
_computing_data_collection 'SMART (Bruker, 1998)'
_computing_data_reduction 'SAINT (Bruker, 1998)'
_computing_molecular_graphics 'PLATON (Spek, 2009) and Mercury (Macrae <i>et al.</i>, 2006)'
_computing_publication_material 'SHELXTL (Sheldrick, 2008)'
_computing_structure_refinement 'SHELXL97 (Sheldrick, 2008)'
_computing_structure_solution 'SHELXS97 (Sheldrick, 2008)'
_diffrn_ambient_temperature 293(2)
_diffrn_measured_fraction_theta_full 0.999
_diffrn_measured_fraction_theta_max 0.999
_diffrn_measurement_device_type 'Bruker SMART 1000 CCD'
_diffrn_measurement_method '\f and \w scans'
_diffrn_radiation_monochromator graphite
_diffrn_radiation_source 'fine-focus sealed tube'
_diffrn_radiation_type MoK\a
_diffrn_radiation_wavelength 0.71073
_diffrn_reflns_av_R_equivalents 0.0178
_diffrn_reflns_av_sigmaI/netI 0.0371
_diffrn_reflns_limit_h_max 14
_diffrn_reflns_limit_h_min -23
_diffrn_reflns_limit_k_max 8
_diffrn_reflns_limit_k_min -8
_diffrn_reflns_limit_l_max 16
_diffrn_reflns_limit_l_min -13
_diffrn_reflns_number 4958
_diffrn_reflns_theta_full 25.00
_diffrn_reflns_theta_max 25.01
_diffrn_reflns_theta_min 1.61
_exptl_absorpt_coefficient_mu 0.065
_exptl_absorpt_correction_T_max 0.7452
_exptl_absorpt_correction_T_min 0.6017
_exptl_absorpt_correction_type multi-scan
_exptl_absorpt_process_details '(SADABS; Sheldrick, 1996)'
_exptl_crystal_colour colourless
_exptl_crystal_density_diffrn 1.035
_exptl_crystal_density_method 'not measured'
_exptl_crystal_description prism
_exptl_crystal_F_000 648
_exptl_crystal_size_max 0.45
_exptl_crystal_size_mid 0.36
_exptl_crystal_size_min 0.18
_refine_diff_density_max 0.142
_refine_diff_density_min -0.114
_refine_ls_abs_structure_details 'Absolute structure not determined and 1457 Friedel pairs were not merged'
_refine_ls_extinction_method none
_refine_ls_goodness_of_fit_ref 1.023
_refine_ls_hydrogen_treatment constr
_refine_ls_matrix_type full
_refine_ls_number_parameters 196
_refine_ls_number_reflns 3254
_refine_ls_number_restraints 1
_refine_ls_restrained_S_all 1.023
_refine_ls_R_factor_all 0.0712
_refine_ls_R_factor_gt 0.0477
_refine_ls_shift/su_max 0.000
_refine_ls_shift/su_mean 0.000
_refine_ls_structure_factor_coef Fsqd
_refine_ls_weighting_details 'calc w=1/[\s^2^(Fo^2^)+(0.0934P)^2^+0.0697P] where P=(Fo^2^+2Fc^2^)/3'
_refine_ls_weighting_scheme calc
_refine_ls_wR_factor_gt 0.1314
_refine_ls_wR_factor_ref 0.1515
_reflns_number_gt 2389
_reflns_number_total 3254
_reflns_threshold_expression I>2sigma(I)
_cod_data_source_file pv2614.cif
_cod_data_source_block I
_cod_original_cell_volume 1876.3(6)
_cod_original_sg_symbol_H-M 'C 2'
_cod_database_code 2237377
_cod_database_fobs_code 2237377

loop_
_symmetry_equiv_pos_as_xyz
'x, y, z'
'-x, y, -z'
'x+1/2, y+1/2, z'
'-x+1/2, y+1/2, -z'

loop_
_atom_site_type_symbol
_atom_site_label
_atom_site_fract_x
_atom_site_fract_y
_atom_site_fract_z
_atom_site_U_iso_or_equiv
_atom_site_adp_type
_atom_site_calc_flag
_atom_site_refinement_flags
_atom_site_occupancy
_atom_site_symmetry_multiplicity
C C1 0.31315(12) -0.0108(3) 0.83385(16) 0.0467(6) Uani d . 1 1
H H1 0.3524 0.0312 0.8135 0.056 Uiso calc R 1 1
C C2 0.32284(17) -0.2166(4) 0.8512(2) 0.0663(8) Uani d . 1 1
H H2A 0.3046 -0.2556 0.9039 0.080 Uiso calc R 1 1
H H2B 0.3735 -0.2484 0.8752 0.080 Uiso calc R 1 1
C C3 0.28017(17) -0.3084(4) 0.7442(2) 0.0737(8) Uani d . 1 1
H H3A 0.3107 -0.3896 0.7239 0.088 Uiso calc R 1 1
H H3B 0.2394 -0.3759 0.7469 0.088 Uiso calc R 1 1
C C3A 0.25554(14) -0.1495(3) 0.66904(18) 0.0554(7) Uani d . 1 1
H H3A1 0.2968 -0.1140 0.6516 0.066 Uiso calc R 1 1
C C4 0.19282(15) -0.1736(4) 0.5661(2) 0.0619(7) Uani d . 1 1
O O4 0.16051(12) -0.3154(3) 0.53886(15) 0.0849(7) Uani d . 1 1
C C5 0.17509(18) -0.0054(5) 0.4997(2) 0.0807(9) Uani d . 1 1
H H5A 0.1294 -0.0224 0.4411 0.097 Uiso calc R 1 1
H H5B 0.2118 0.0139 0.4708 0.097 Uiso calc R 1 1
C C6 0.17031(19) 0.1620(5) 0.5617(2) 0.0827(10) Uani d . 1 1
H H6A 0.1253 0.1584 0.5727 0.099 Uiso calc R 1 1
H H6B 0.1695 0.2690 0.5202 0.099 Uiso calc R 1 1
C C7 0.23275(15) 0.1787(4) 0.6691(2) 0.0673(8) Uani d . 1 1
H H7A 0.2769 0.2040 0.6582 0.081 Uiso calc R 1 1
H H7B 0.2236 0.2798 0.7075 0.081 Uiso calc R 1 1
C C7A 0.24264(12) 0.0069(3) 0.73468(16) 0.0472(6) Uani d . 1 1
C C8 0.17703(13) -0.0288(5) 0.7620(2) 0.0706(8) Uani d . 1 1
H H8A 0.1349 -0.0386 0.6982 0.106 Uiso calc R 1 1
H H8B 0.1710 0.0694 0.8038 0.106 Uiso calc R 1 1
H H8C 0.1838 -0.1397 0.8012 0.106 Uiso calc R 1 1
C C1' 0.31086(19) 0.2943(4) 0.9234(2) 0.0799(10) Uani d . 1 1
H H1'1 0.3417 0.3421 0.8905 0.120 Uiso calc R 1 1
H H1'2 0.3227 0.3496 0.9914 0.120 Uiso calc R 1 1
H H1'3 0.2615 0.3200 0.8801 0.120 Uiso calc R 1 1
C C2' 0.32153(14) 0.0889(4) 0.93674(19) 0.0552(7) Uani d . 1 1
H H2' 0.2857 0.0405 0.9624 0.066 Uiso calc R 1 1
C C3' 0.39471(14) 0.0496(4) 1.01717(17) 0.0554(7) Uani d . 1 1
H H3' 0.4331 0.0888 1.0004 0.067 Uiso calc R 1 1
C C4' 0.41212(13) -0.0327(4) 1.10809(18) 0.0578(7) Uani d . 1 1
H H4' 0.3744 -0.0706 1.1268 0.069 Uiso calc R 1 1
C C5' 0.48679(13) -0.0715(4) 1.18480(19) 0.0564(7) Uani d . 1 1
H H5' 0.5196 -0.0367 1.1503 0.068 Uiso calc R 1 1
C C6' 0.4971(2) -0.2739(5) 1.2070(4) 0.1075(14) Uani d . 1 1
H H6'1 0.4895 -0.3375 1.1425 0.161 Uiso calc R 1 1
H H6'2 0.4631 -0.3156 1.2359 0.161 Uiso calc R 1 1
H H6'3 0.5452 -0.2962 1.2566 0.161 Uiso calc R 1 1
C C7' 0.50827(14) 0.0412(5) 1.2868(2) 0.0674(8) Uani d . 1 1
O O7' 0.58126(10) -0.0077(3) 1.34707(14) 0.0824(7) Uani d . 1 1
H H7' 0.5959 0.0494 1.4026 0.124 Uiso calc R 1 1
C C8' 0.5057(2) 0.2410(5) 1.2604(3) 0.1151(17) Uani d . 1 1
H H8'1 0.5409 0.2673 1.2307 0.173 Uiso calc R 1 1
H H8'2 0.5159 0.3110 1.3235 0.173 Uiso calc R 1 1
H H8'3 0.4585 0.2715 1.2104 0.173 Uiso calc R 1 1
C C9' 0.4620(2) 0.0049(11) 1.3478(3) 0.145(2) Uani d . 1 1
H H9'1 0.4765 0.0822 1.4086 0.218 Uiso calc R 1 1
H H9'2 0.4672 -0.1194 1.3699 0.218 Uiso calc R 1 1
H H9'3 0.4126 0.0287 1.3040 0.218 Uiso calc R 1 1

loop_
_atom_site_aniso_label
_atom_site_aniso_U_11
_atom_site_aniso_U_22
_atom_site_aniso_U_33
_atom_site_aniso_U_12
_atom_site_aniso_U_13
_atom_site_aniso_U_23
C1 0.0422(12) 0.0519(14) 0.0368(10) -0.0019(12) 0.0048(9) -0.0014(11)
C2 0.0731(18) 0.0573(17) 0.0500(13) 0.0055(14) 0.0027(13) -0.0010(13)
C3 0.088(2) 0.0542(16) 0.0582(15) 0.0030(15) 0.0040(14) -0.0063(14)
C3A 0.0536(14) 0.0559(16) 0.0444(13) -0.0055(12) 0.0048(11) -0.0064(11)
C4 0.0613(16) 0.0701(19) 0.0438(13) -0.0111(15) 0.0079(12) -0.0117(13)
O4 0.0868(15) 0.0816(15) 0.0583(11) -0.0232(13) -0.0039(10) -0.0162(11)
C5 0.086(2) 0.090(2) 0.0425(13) -0.0127(18) -0.0011(13) 0.0046(16)
C6 0.093(2) 0.077(2) 0.0523(16) 0.0033(18) -0.0011(16) 0.0166(15)
C7 0.0736(19) 0.0615(18) 0.0467(14) -0.0021(16) 0.0002(13) 0.0083(13)
C7A 0.0444(13) 0.0503(14) 0.0385(10) -0.0030(12) 0.0061(9) 0.0007(11)
C8 0.0474(14) 0.101(2) 0.0565(14) -0.0084(15) 0.0117(11) -0.0040(16)
C1' 0.095(2) 0.072(2) 0.0541(15) 0.0132(17) 0.0068(15) -0.0143(14)
C2' 0.0507(14) 0.0651(18) 0.0419(13) -0.0001(12) 0.0086(11) -0.0079(11)
C3' 0.0508(15) 0.0722(19) 0.0359(12) -0.0071(12) 0.0081(11) -0.0076(11)
C4' 0.0484(14) 0.0715(19) 0.0470(13) -0.0112(13) 0.0108(11) -0.0020(13)
C5' 0.0483(15) 0.0643(18) 0.0478(13) -0.0007(12) 0.0081(11) -0.0007(12)
C6' 0.086(3) 0.066(2) 0.136(3) 0.0032(18) 0.003(2) 0.007(2)
C7' 0.0483(15) 0.096(3) 0.0433(12) 0.0113(14) 0.0012(11) -0.0076(13)
O7' 0.0566(12) 0.1072(18) 0.0569(10) 0.0184(12) -0.0083(9) -0.0136(12)
C8' 0.097(3) 0.082(3) 0.112(3) 0.018(2) -0.022(2) -0.034(2)
C9' 0.094(3) 0.287(7) 0.0559(17) 0.032(4) 0.0299(19) 0.005(3)

loop_
_atom_type_symbol
_atom_type_description
_atom_type_scat_dispersion_real
_atom_type_scat_dispersion_imag
_atom_type_scat_source
C C 0.0033 0.0016 'International Tables Vol C Tables 4.2.6.8 and 6.1.1.4'
H H 0.0000 0.0000 'International Tables Vol C Tables 4.2.6.8 and 6.1.1.4'
O O 0.0106 0.0060 'International Tables Vol C Tables 4.2.6.8 and 6.1.1.4'

loop_
_geom_angle_atom_site_label_1
_geom_angle_atom_site_label_2
_geom_angle_atom_site_label_3
_geom_angle
C2 C1 C2' 111.5(2)
C2 C1 C7A 103.77(19)
C2' C1 C7A 120.50(19)
C2 C1 H1 106.8
C2' C1 H1 106.8
C7A C1 H1 106.8
C1 C2 C3 107.2(2)
C1 C2 H2A 110.3
C3 C2 H2A 110.3
C1 C2 H2B 110.3
C3 C2 H2B 110.3
H2A C2 H2B 108.5
C3A C3 C2 103.0(2)
C3A C3 H3A 111.2
C2 C3 H3A 111.2
C3A C3 H3B 111.2
C2 C3 H3B 111.2
H3A C3 H3B 109.1
C4 C3A C3 119.2(2)
C4 C3A C7A 111.7(2)
C3 C3A C7A 105.5(2)
C4 C3A H3A1 106.6
C3 C3A H3A1 106.6
C7A C3A H3A1 106.6
O4 C4 C5 123.5(2)
O4 C4 C3A 123.4(3)
C5 C4 C3A 113.1(2)
C4 C5 C6 112.5(2)
C4 C5 H5A 109.1
C6 C5 H5A 109.1
C4 C5 H5B 109.1
C6 C5 H5B 109.1
H5A C5 H5B 107.8
C5 C6 C7 113.5(3)
C5 C6 H6A 108.9
C7 C6 H6A 108.9
C5 C6 H6B 108.9
C7 C6 H6B 108.9
H6A C6 H6B 107.7
C7A C7 C6 112.0(2)
C7A C7 H7A 109.2
C6 C7 H7A 109.2
C7A C7 H7B 109.2
C6 C7 H7B 109.2
H7A C7 H7B 107.9
C8 C7A C7 111.0(2)
C8 C7A C3A 111.4(2)
C7 C7A C3A 106.98(19)
C8 C7A C1 110.87(18)
C7 C7A C1 117.3(2)
C3A C7A C1 98.54(18)
C7A C8 H8A 109.5
C7A C8 H8B 109.5
H8A C8 H8B 109.5
C7A C8 H8C 109.5
H8A C8 H8C 109.5
H8B C8 H8C 109.5
C2' C1' H1'1 109.5
C2' C1' H1'2 109.5
H1'1 C1' H1'2 109.5
C2' C1' H1'3 109.5
H1'1 C1' H1'3 109.5
H1'2 C1' H1'3 109.5
C3' C2' C1' 109.5(2)
C3' C2' C1 108.5(2)
C1' C2' C1 113.7(2)
C3' C2' H2' 108.3
C1' C2' H2' 108.3
C1 C2' H2' 108.3
C4' C3' C2' 128.7(3)
C4' C3' H3' 115.6
C2' C3' H3' 115.6
C3' C4' C5' 126.3(2)
C3' C4' H4' 116.8
C5' C4' H4' 116.8
C4' C5' C6' 110.6(2)
C4' C5' C7' 113.2(2)
C6' C5' C7' 112.2(3)
C4' C5' H5' 106.8
C6' C5' H5' 106.8
C7' C5' H5' 106.8
C5' C6' H6'1 109.5
C5' C6' H6'2 109.5
H6'1 C6' H6'2 109.5
C5' C6' H6'3 109.5
H6'1 C6' H6'3 109.5
H6'2 C6' H6'3 109.5
O7' C7' C9' 110.5(3)
O7' C7' C8' 108.6(3)
C9' C7' C8' 109.6(4)
O7' C7' C5' 105.1(2)
C9' C7' C5' 113.1(3)
C8' C7' C5' 109.7(3)
C7' O7' H7' 109.5
C7' C8' H8'1 109.5
C7' C8' H8'2 109.5
H8'1 C8' H8'2 109.5
C7' C8' H8'3 109.5
H8'1 C8' H8'3 109.5
H8'2 C8' H8'3 109.5
C7' C9' H9'1 109.5
C7' C9' H9'2 109.5
H9'1 C9' H9'2 109.5
C7' C9' H9'3 109.5
H9'1 C9' H9'3 109.5
H9'2 C9' H9'3 109.5

loop_
_geom_bond_atom_site_label_1
_geom_bond_atom_site_label_2
_geom_bond_distance
C1 C2 1.538(4)
C1 C2' 1.541(3)
C1 C7A 1.550(3)
C1 H1 0.9800
C2 C3 1.545(4)
C2 H2A 0.9700
C2 H2B 0.9700
C3 C3A 1.515(4)
C3 H3A 0.9700
C3 H3B 0.9700
C3A C4 1.501(3)
C3A C7A 1.545(3)
C3A H3A1 0.9800
C4 O4 1.213(3)
C4 C5 1.500(4)
C5 C6 1.524(5)
C5 H5A 0.9700
C5 H5B 0.9700
C6 C7 1.532(4)
C6 H6A 0.9700
C6 H6B 0.9700
C7 C7A 1.524(4)
C7 H7A 0.9700
C7 H7B 0.9700
C7A C8 1.522(3)
C8 H8A 0.9600
C8 H8B 0.9600
C8 H8C 0.9600
C1' C2' 1.533(4)
C1' H1'1 0.9600
C1' H1'2 0.9600
C1' H1'3 0.9600
C2' C3' 1.491(4)
C2' H2' 0.9800
C3' C4' 1.308(3)
C3' H3' 0.9300
C4' C5' 1.495(3)
C4' H4' 0.9300
C5' C6' 1.523(5)
C5' C7' 1.540(4)
C5' H5' 0.9800
C6' H6'1 0.9600
C6' H6'2 0.9600
C6' H6'3 0.9600
C7' O7' 1.427(3)
C7' C9' 1.490(5)
C7' C8' 1.515(6)
O7' H7' 0.8200
C8' H8'1 0.9600
C8' H8'2 0.9600
C8' H8'3 0.9600
C9' H9'1 0.9600
C9' H9'2 0.9600
C9' H9'3 0.9600

loop_
_geom_hbond_atom_site_label_D
_geom_hbond_atom_site_label_H
_geom_hbond_atom_site_label_A
_geom_hbond_site_symmetry_A
_geom_hbond_distance_DH
_geom_hbond_distance_HA
_geom_hbond_distance_DA
_geom_hbond_angle_DHA
O7' H7' O4 3_556 0.82 2.08 2.876(3) 163.9
C3A H3A1 O7' 2_657 0.98 2.56 3.523(3) 166.4

loop_
_geom_torsion_atom_site_label_1
_geom_torsion_atom_site_label_2
_geom_torsion_atom_site_label_3
_geom_torsion_atom_site_label_4
_geom_torsion
C2' C1 C2 C3 153.7(2)
C7A C1 C2 C3 22.6(3)
C1 C2 C3 C3A 6.2(3)
C2 C3 C3A C4 -159.6(3)
C2 C3 C3A C7A -33.2(3)
C3 C3A C4 O4 -0.6(5)
C7A C3A C4 O4 -124.0(3)
C3 C3A C4 C5 -179.5(3)
C7A C3A C4 C5 57.1(3)
O4 C4 C5 C6 132.6(3)
C3A C4 C5 C6 -48.5(4)
C4 C5 C6 C7 46.1(4)
C5 C6 C7 C7A -52.5(4)
C6 C7 C7A C8 -63.9(3)
C6 C7 C7A C3A 57.8(3)
C6 C7 C7A C1 167.2(2)
C4 C3A C7A C8 61.0(3)
C3 C3A C7A C8 -69.8(3)
C4 C3A C7A C7 -60.5(3)
C3 C3A C7A C7 168.7(2)
C4 C3A C7A C1 177.5(2)
C3 C3A C7A C1 46.7(2)
C2 C1 C7A C8 75.8(3)
C2' C1 C7A C8 -49.9(3)
C2 C1 C7A C7 -155.3(2)
C2' C1 C7A C7 79.0(3)
C2 C1 C7A C3A -41.2(2)
C2' C1 C7A C3A -166.8(2)
C2 C1 C2' C3' 59.0(3)
C7A C1 C2' C3' -179.0(2)
C2 C1 C2' C1' -178.8(3)
C7A C1 C2' C1' -56.9(3)
C1' C2' C3' C4' 117.4(3)
C1 C2' C3' C4' -118.0(3)
C2' C3' C4' C5' 178.7(3)
C3' C4' C5' C6' -122.4(4)
C3' C4' C5' C7' 110.6(3)
C4' C5' C7' O7' -177.4(2)
C6' C5' C7' O7' 56.5(3)
C4' C5' C7' C9' 62.0(4)
C6' C5' C7' C9' -64.2(4)
C4' C5' C7' C8' -60.8(3)
C6' C5' C7' C8' 173.1(3)

loop_
_cod_related_entry_id
_cod_related_entry_database
_cod_related_entry_code
1 ChemSpider 10007878
